data_8105136
loop_
_publ_author_name
'Liu, Peilian'
'Chen, Lijun'
'Chen, Jieping'
'Huang, Guiyuan'
'Sun, Ying'
'Zhou, Guohua'

_publ_section_title
;
 Crystal structure of
 3-methyl-3-(2,4,5-trimethyl-3,6-dioxocyclohexa-1,4-dien-1-yl)butanoic
 acid, C14H18O4
;
_journal_issue 2
_journal_name_full 'Zeitschrift f\"ur Kristallographie - New Crystal Structures'
_journal_page_first 447
_journal_page_last 449
_journal_paper_doi 10.1515/ncrs-2019-0754
_journal_volume 235
_journal_year 2020
_chemical_formula_sum 'C14 H18 O4'
_chemical_formula_weight 250.28
_space_group_crystal_system monoclinic
_space_group_IT_number 14
_space_group_name_Hall '-P 2yn'
_space_group_name_H-M_alt 'P 1 21/n 1'
_atom_sites_solution_hydrogens geom
_atom_sites_solution_primary iterative
_cell_angle_alpha 90
_cell_angle_beta 104.912(2)
_cell_angle_gamma 90
_cell_formula_units_Z 4
_cell_length_a 10.8905(6)
_cell_length_b 9.9903(5)
_cell_length_c 12.7101(6)
_cell_measurement_reflns_used 9931
_cell_measurement_temperature 296(2)
_cell_measurement_theta_max 27.310
_cell_measurement_theta_min 3.001
_cell_volume 1336.28(12)
_computing_cell_refinement 'Bruker SMART'
_computing_data_collection 'Bruker SMART'
_computing_data_reduction 'Bruker SAINT'
_computing_molecular_graphics 'Bruker SHELXTL'
_computing_publication_material 'Bruker SHELXTL'
_computing_structure_refinement 'SHELXL-2014/7 (Sheldrick, 2014)'
_computing_structure_solution 'Bruker SHELXTL'
_diffrn_ambient_temperature 296(2)
_diffrn_measured_fraction_theta_full 0.997
_diffrn_measured_fraction_theta_max 0.997
_diffrn_measurement_device_type 'Bruker APEX-II CCD'
_diffrn_measurement_method 'phi and omega scans'
_diffrn_radiation_type MoK\a
_diffrn_radiation_wavelength 0.71073
_diffrn_reflns_av_R_equivalents 0.0274
_diffrn_reflns_av_unetI/netI 0.0182
_diffrn_reflns_Laue_measured_fraction_full 0.997
_diffrn_reflns_Laue_measured_fraction_max 0.997
_diffrn_reflns_limit_h_max 14
_diffrn_reflns_limit_h_min -14
_diffrn_reflns_limit_k_max 12
_diffrn_reflns_limit_k_min -12
_diffrn_reflns_limit_l_max 16
_diffrn_reflns_limit_l_min -16
_diffrn_reflns_number 20424
_diffrn_reflns_point_group_measured_fraction_full 0.997
_diffrn_reflns_point_group_measured_fraction_max 0.997
_diffrn_reflns_theta_full 25.242
_diffrn_reflns_theta_max 27.494
_diffrn_reflns_theta_min 3.000
_exptl_absorpt_coefficient_mu 0.090
_exptl_absorpt_correction_type none
_exptl_absorpt_process_details
;? 
SADABS-2016/2 (Bruker,2016/2) was used for absorption correction.
(Sheldrick, G. M., Acta Crystallogr. 2015, A71, 3-8.)
;
_exptl_crystal_colour colourless
_exptl_crystal_density_diffrn 1.244
_exptl_crystal_description block
_exptl_crystal_F_000 536
_exptl_crystal_size_max 0.280
_exptl_crystal_size_mid 0.250
_exptl_crystal_size_min 0.220
_refine_diff_density_max 0.212
_refine_diff_density_min -0.203
_refine_diff_density_rms 0.042
_refine_ls_extinction_coef .
_refine_ls_extinction_method none
_refine_ls_goodness_of_fit_ref 1.014
_refine_ls_hydrogen_treatment constr
_refine_ls_matrix_type full
_refine_ls_number_parameters 169
_refine_ls_number_reflns 3061
_refine_ls_number_restraints 0
_refine_ls_restrained_S_all 1.014
_refine_ls_R_factor_all 0.0642
_refine_ls_R_factor_gt 0.0502
_refine_ls_shift/su_max 0.000
_refine_ls_shift/su_mean 0.000
_refine_ls_structure_factor_coef Fsqd
_refine_ls_weighting_details 'w=1/[\s^2^(Fo^2^)+(0.0880P)^2^+0.2870P] where P=(Fo^2^+2Fc^2^)/3'
_refine_ls_weighting_scheme calc
_refine_ls_wR_factor_gt 0.1375
_refine_ls_wR_factor_ref 0.1504
_reflns_Friedel_coverage 0.000
_reflns_Friedel_fraction_full .
_reflns_Friedel_fraction_max .
_reflns_number_gt 2407
_reflns_number_total 3061
_reflns_threshold_expression 'I > 2\s(I)'
_cod_data_source_file suppl_ncrs-2019-0754_suppl.cif
_cod_data_source_block 222
_cod_original_sg_symbol_H-M 'P 21/n'
_cod_database_code 8105136
_shelx_space_group_comment
;
The symmetry employed for this shelxl refinement is uniquely defined
by the following loop, which should always be used as a source of
symmetry information in preference to the above space-group names.
They are only intended as comments.
;
_shelx_estimated_absorpt_t_min 0.975
_shelx_estimated_absorpt_t_max 0.980

loop_
_space_group_symop_operation_xyz
'x, y, z'
'-x+1/2, y+1/2, -z+1/2'
'-x, -y, -z'
'x-1/2, -y-1/2, z-1/2'

loop_
_atom_site_label
_atom_site_type_symbol
_atom_site_fract_x
_atom_site_fract_y
_atom_site_fract_z
_atom_site_U_iso_or_equiv
_atom_site_adp_type
_atom_site_occupancy
_atom_site_site_symmetry_order
_atom_site_calc_flag
_atom_site_refinement_flags_posn
_atom_site_refinement_flags_adp
_atom_site_refinement_flags_occupancy
_atom_site_disorder_assembly
_atom_site_disorder_group
C1 C 0.13686(17) 0.28628(16) 0.43255(12) 0.0494(4) Uani 1 1 d . . . . .
C2 C 0.00797(17) 0.25228(15) 0.36745(12) 0.0475(4) Uani 1 1 d . . . . .
C3 C -0.06884(14) 0.35098(15) 0.31959(12) 0.0448(4) Uani 1 1 d . . . . .
C4 C -0.02018(13) 0.48984(14) 0.33162(12) 0.0408(3) Uani 1 1 d . . . . .
C5 C 0.11873(13) 0.51761(13) 0.36460(10) 0.0347(3) Uani 1 1 d . . . . .
C6 C 0.18939(14) 0.42483(15) 0.43062(11) 0.0413(3) Uani 1 1 d . . . . .
C7 C -0.0307(2) 0.10764(18) 0.36174(18) 0.0717(6) Uani 1 1 d . . . . .
H7A H -0.0462 0.0767 0.2880 0.108 Uiso 1 1 calc R U . . .
H7B H -0.1068 0.0982 0.3860 0.108 Uiso 1 1 calc R U . . .
H7C H 0.0361 0.0555 0.4076 0.108 Uiso 1 1 calc R U . . .
C8 C -0.20470(18) 0.3347(2) 0.2580(2) 0.0732(6) Uani 1 1 d . . . . .
H8A H -0.2568 0.3940 0.2874 0.110 Uiso 1 1 calc R U . . .
H8B H -0.2308 0.2439 0.2643 0.110 Uiso 1 1 calc R U . . .
H8C H -0.2138 0.3558 0.1827 0.110 Uiso 1 1 calc R U . . .
C9 C 0.32038(17) 0.4417(2) 0.50423(14) 0.0639(5) Uani 1 1 d . . . . .
H9A H 0.3820 0.4113 0.4675 0.096 Uiso 1 1 calc R U . . .
H9B H 0.3279 0.3900 0.5693 0.096 Uiso 1 1 calc R U . . .
H9C H 0.3350 0.5345 0.5230 0.096 Uiso 1 1 calc R U . . .
C10 C 0.16511(13) 0.65228(14) 0.33161(11) 0.0384(3) Uani 1 1 d . . . . .
C11 C 0.16429(17) 0.75826(17) 0.41938(13) 0.0533(4) Uani 1 1 d . . . . .
H11A H 0.0795 0.7682 0.4274 0.080 Uiso 1 1 calc R U . . .
H11B H 0.1932 0.8423 0.3980 0.080 Uiso 1 1 calc R U . . .
H11C H 0.2197 0.7303 0.4874 0.080 Uiso 1 1 calc R U . . .
C12 C 0.29931(15) 0.64082(19) 0.31379(14) 0.0546(4) Uani 1 1 d . . . . .
H12A H 0.3593 0.6222 0.3820 0.082 Uiso 1 1 calc R U . . .
H12B H 0.3214 0.7235 0.2849 0.082 Uiso 1 1 calc R U . . .
H12C H 0.3009 0.5696 0.2634 0.082 Uiso 1 1 calc R U . . .
C13 C 0.07851(16) 0.70655(14) 0.22413(12) 0.0462(4) Uani 1 1 d . . . . .
H13A H -0.0006 0.7358 0.2385 0.055 Uiso 1 1 calc R U . . .
H13B H 0.1190 0.7850 0.2032 0.055 Uiso 1 1 calc R U . . .
C14 C 0.04680(14) 0.61291(15) 0.12877(11) 0.0431(3) Uani 1 1 d . . . . .
O1 O 0.20494(17) 0.19897(14) 0.48372(13) 0.0845(5) Uani 1 1 d . . . . .
O2 O -0.09537(11) 0.58243(12) 0.31963(13) 0.0681(4) Uani 1 1 d . . . . .
O3 O 0.07579(13) 0.49527(11) 0.13188(8) 0.0589(4) Uani 1 1 d . . . . .
O4 O -0.01756(13) 0.67250(12) 0.04006(9) 0.0621(4) Uani 1 1 d . . . . .
H4 H -0.0331 0.6188 -0.0104 0.093 Uiso 1 1 calc R U . . .

loop_
_atom_site_aniso_label
_atom_site_aniso_U_11
_atom_site_aniso_U_22
_atom_site_aniso_U_33
_atom_site_aniso_U_23
_atom_site_aniso_U_13
_atom_site_aniso_U_12
C1 0.0670(10) 0.0449(8) 0.0384(7) 0.0075(6) 0.0174(7) 0.0132(7)
C2 0.0675(10) 0.0386(8) 0.0441(8) -0.0016(6) 0.0282(7) -0.0026(7)
C3 0.0466(8) 0.0457(8) 0.0454(8) -0.0043(6) 0.0177(6) -0.0065(6)
C4 0.0381(7) 0.0414(8) 0.0431(8) 0.0017(6) 0.0110(6) 0.0023(6)
C5 0.0369(6) 0.0377(7) 0.0297(6) -0.0027(5) 0.0093(5) 0.0015(5)
C6 0.0449(7) 0.0466(8) 0.0315(7) -0.0003(5) 0.0080(6) 0.0078(6)
C7 0.1045(16) 0.0429(9) 0.0776(13) -0.0013(9) 0.0415(12) -0.0098(10)
C8 0.0540(10) 0.0734(13) 0.0872(14) -0.0128(11) 0.0094(9) -0.0197(9)
C9 0.0554(10) 0.0736(12) 0.0504(10) 0.0014(8) -0.0085(8) 0.0129(9)
C10 0.0422(7) 0.0393(7) 0.0334(7) -0.0032(5) 0.0091(5) -0.0048(5)
C11 0.0669(10) 0.0465(9) 0.0467(8) -0.0122(7) 0.0150(7) -0.0075(7)
C12 0.0470(8) 0.0692(11) 0.0508(9) -0.0066(8) 0.0187(7) -0.0137(7)
C13 0.0585(9) 0.0356(7) 0.0415(8) 0.0030(6) 0.0076(6) -0.0021(6)
C14 0.0460(7) 0.0415(8) 0.0375(7) 0.0055(6) 0.0027(6) -0.0011(6)
O1 0.1040(11) 0.0566(8) 0.0808(10) 0.0229(7) 0.0020(8) 0.0230(8)
O2 0.0412(6) 0.0499(7) 0.1117(11) 0.0044(7) 0.0168(6) 0.0101(5)
O3 0.0861(9) 0.0417(6) 0.0371(6) 0.0009(4) -0.0056(5) 0.0058(5)
O4 0.0794(9) 0.0476(7) 0.0433(6) 0.0037(5) -0.0133(6) 0.0093(6)

loop_
_atom_type_symbol
_atom_type_description
_atom_type_scat_dispersion_real
_atom_type_scat_dispersion_imag
_atom_type_scat_source
C C 0.0033 0.0016 'International Tables Vol C Tables 4.2.6.8 and 6.1.1.4'
H H 0.0000 0.0000 'International Tables Vol C Tables 4.2.6.8 and 6.1.1.4'
O O 0.0106 0.0060 'International Tables Vol C Tables 4.2.6.8 and 6.1.1.4'

loop_
_geom_angle_atom_site_label_1
_geom_angle_atom_site_label_2
_geom_angle_atom_site_label_3
_geom_angle
_geom_angle_site_symmetry_1
_geom_angle_site_symmetry_3
O1 C1 C2 119.69(16) . .
O1 C1 C6 119.14(16) . .
C2 C1 C6 121.03(13) . .
C3 C2 C1 118.71(14) . .
C3 C2 C7 123.63(17) . .
C1 C2 C7 117.63(16) . .
C2 C3 C4 118.70(14) . .
C2 C3 C8 125.36(15) . .
C4 C3 C8 115.87(14) . .
O2 C4 C3 119.19(13) . .
O2 C4 C5 119.69(13) . .
C3 C4 C5 121.01(12) . .
C6 C5 C4 115.00(13) . .
C6 C5 C10 126.68(13) . .
C4 C5 C10 117.98(11) . .
C5 C6 C1 119.00(13) . .
C5 C6 C9 127.50(15) . .
C1 C6 C9 113.49(14) . .
C2 C7 H7A 109.5 . .
C2 C7 H7B 109.5 . .
H7A C7 H7B 109.5 . .
C2 C7 H7C 109.5 . .
H7A C7 H7C 109.5 . .
H7B C7 H7C 109.5 . .
C3 C8 H8A 109.5 . .
C3 C8 H8B 109.5 . .
H8A C8 H8B 109.5 . .
C3 C8 H8C 109.5 . .
H8A C8 H8C 109.5 . .
H8B C8 H8C 109.5 . .
C6 C9 H9A 109.5 . .
C6 C9 H9B 109.5 . .
H9A C9 H9B 109.5 . .
C6 C9 H9C 109.5 . .
H9A C9 H9C 109.5 . .
H9B C9 H9C 109.5 . .
C5 C10 C12 111.53(12) . .
C5 C10 C11 109.97(11) . .
C12 C10 C11 109.90(12) . .
C5 C10 C13 112.38(11) . .
C12 C10 C13 106.42(12) . .
C11 C10 C13 106.46(12) . .
C10 C11 H11A 109.5 . .
C10 C11 H11B 109.5 . .
H11A C11 H11B 109.5 . .
C10 C11 H11C 109.5 . .
H11A C11 H11C 109.5 . .
H11B C11 H11C 109.5 . .
C10 C12 H12A 109.5 . .
C10 C12 H12B 109.5 . .
H12A C12 H12B 109.5 . .
C10 C12 H12C 109.5 . .
H12A C12 H12C 109.5 . .
H12B C12 H12C 109.5 . .
C14 C13 C10 117.20(12) . .
C14 C13 H13A 108.0 . .
C10 C13 H13A 108.0 . .
C14 C13 H13B 108.0 . .
C10 C13 H13B 108.0 . .
H13A C13 H13B 107.2 . .
O3 C14 O4 123.05(14) . .
O3 C14 C13 124.99(13) . .
O4 C14 C13 111.95(13) . .
C14 O4 H4 109.5 . .

loop_
_geom_bond_atom_site_label_1
_geom_bond_atom_site_label_2
_geom_bond_distance
_geom_bond_site_symmetry_2
C1 O1 1.219(2) .
C1 C2 1.474(3) .
C1 C6 1.500(2) .
C2 C3 1.334(2) .
C2 C7 1.502(2) .
C3 C4 1.479(2) .
C3 C8 1.494(2) .
C4 O2 1.2187(18) .
C4 C5 1.4882(19) .
C5 C6 1.3502(19) .
C5 C10 1.5330(19) .
C6 C9 1.501(2) .
C7 H7A 0.9600 .
C7 H7B 0.9600 .
C7 H7C 0.9600 .
C8 H8A 0.9600 .
C8 H8B 0.9600 .
C8 H8C 0.9600 .
C9 H9A 0.9600 .
C9 H9B 0.9600 .
C9 H9C 0.9600 .
C10 C12 1.540(2) .
C10 C11 1.540(2) .
C10 C13 1.5448(19) .
C11 H11A 0.9600 .
C11 H11B 0.9600 .
C11 H11C 0.9600 .
C12 H12A 0.9600 .
C12 H12B 0.9600 .
C12 H12C 0.9600 .
C13 C14 1.499(2) .
C13 H13A 0.9700 .
C13 H13B 0.9700 .
C14 O3 1.2150(18) .
C14 O4 1.3078(17) .
O4 H4 0.8200 .

loop_
_geom_hbond_atom_site_label_D
_geom_hbond_atom_site_label_H
_geom_hbond_atom_site_label_A
_geom_hbond_distance_DH
_geom_hbond_distance_HA
_geom_hbond_distance_DA
_geom_hbond_angle_DHA
_geom_hbond_site_symmetry_A
C13 H13A O2 0.97 2.24 2.789(2) 114.6 .
O4 H4 O3 0.82 1.88 2.6970(16) 176.0 3_565

loop_
_geom_torsion_atom_site_label_1
_geom_torsion_atom_site_label_2
_geom_torsion_atom_site_label_3
_geom_torsion_atom_site_label_4
_geom_torsion
_geom_torsion_site_symmetry_1
_geom_torsion_site_symmetry_2
_geom_torsion_site_symmetry_3
_geom_torsion_site_symmetry_4
O1 C1 C2 C3 174.36(15) . . . .
C6 C1 C2 C3 -10.1(2) . . . .
O1 C1 C2 C7 -3.8(2) . . . .
C6 C1 C2 C7 171.75(14) . . . .
C1 C2 C3 C4 1.6(2) . . . .
C7 C2 C3 C4 179.58(14) . . . .
C1 C2 C3 C8 -175.25(16) . . . .
C7 C2 C3 C8 2.8(3) . . . .
C2 C3 C4 O2 -157.22(15) . . . .
C8 C3 C4 O2 19.9(2) . . . .
C2 C3 C4 C5 19.0(2) . . . .
C8 C3 C4 C5 -163.87(15) . . . .
O2 C4 C5 C6 145.21(15) . . . .
C3 C4 C5 C6 -31.02(19) . . . .
O2 C4 C5 C10 -28.4(2) . . . .
C3 C4 C5 C10 155.33(12) . . . .
C4 C5 C6 C1 21.72(18) . . . .
C10 C5 C6 C1 -165.28(12) . . . .
C4 C5 C6 C9 -159.53(15) . . . .
C10 C5 C6 C9 13.5(2) . . . .
O1 C1 C6 C5 172.88(15) . . . .
C2 C1 C6 C5 -2.7(2) . . . .
O1 C1 C6 C9 -6.0(2) . . . .
C2 C1 C6 C9 178.40(14) . . . .
C6 C5 C10 C12 37.78(18) . . . .
C4 C5 C10 C12 -149.39(13) . . . .
C6 C5 C10 C11 -84.40(17) . . . .
C4 C5 C10 C11 88.42(15) . . . .
C6 C5 C10 C13 157.20(14) . . . .
C4 C5 C10 C13 -29.98(16) . . . .
C5 C10 C13 C14 -50.42(17) . . . .
C12 C10 C13 C14 71.93(17) . . . .
C11 C10 C13 C14 -170.87(13) . . . .
C10 C13 C14 O3 6.0(2) . . . .
C10 C13 C14 O4 -174.47(13) . . . .
